data_4029866
loop_
_publ_author_name
'Jiang, Liqin'
'Xu, Renqi'
'Kang, Zhenghui'
'Feng, Yixiao'
'Sun, Fengxia'
'Hu, Wenhao'

_publ_section_title
;
 Rh(II)/Br\/onsted Acid Cocatalyzed Intramolecular Trapping of Ammonium
 Ylides with Enones: Diastereoselective Synthesis of 2,2,3-Trisubstituted
 Indolines.
;
_journal_issue 17
_journal_name_full 'The Journal of organic chemistry'
_journal_page_first 8440
_journal_page_last 8446
_journal_paper_doi 10.1021/jo501282h
_journal_volume 79
_journal_year 2014
_chemical_formula_sum 'C24 H20 Br N O3'
_chemical_formula_weight 450.32
_chemical_name_systematic
; 
 ? 
;
_space_group_IT_number 14
_symmetry_cell_setting monoclinic
_symmetry_space_group_name_Hall '-P 2ybc'
_symmetry_space_group_name_H-M 'P 1 21/c 1'
_atom_sites_solution_hydrogens geom
_atom_sites_solution_primary direct
_atom_sites_solution_secondary difmap
_audit_creation_method SHELXL-97
_cell_angle_alpha 90.00
_cell_angle_beta 105.471(2)
_cell_angle_gamma 90.00
_cell_formula_units_Z 4
_cell_length_a 8.5954(6)
_cell_length_b 21.9171(16)
_cell_length_c 10.9128(8)
_cell_measurement_temperature 173(2)
_cell_volume 1981.3(2)
_computing_structure_refinement 'SHELXL-97 (Sheldrick, 2008)'
_computing_structure_solution 'SHELXS-97 (Sheldrick, 2008)'
_diffrn_ambient_temperature 173(2)
_diffrn_measured_fraction_theta_full 0.999
_diffrn_measured_fraction_theta_max 0.999
_diffrn_radiation_monochromator graphite
_diffrn_radiation_source 'fine-focus sealed tube'
_diffrn_radiation_type MoK\a
_diffrn_radiation_wavelength 0.71073
_diffrn_reflns_av_R_equivalents 0.0443
_diffrn_reflns_av_sigmaI/netI 0.0285
_diffrn_reflns_limit_h_max 9
_diffrn_reflns_limit_h_min -10
_diffrn_reflns_limit_k_max 25
_diffrn_reflns_limit_k_min -26
_diffrn_reflns_limit_l_max 12
_diffrn_reflns_limit_l_min -12
_diffrn_reflns_number 22832
_diffrn_reflns_theta_full 25.01
_diffrn_reflns_theta_max 25.01
_diffrn_reflns_theta_min 2.15
_exptl_absorpt_coefficient_mu 2.101
_exptl_absorpt_correction_T_max 0.7435
_exptl_absorpt_correction_T_min 0.6437
_exptl_absorpt_correction_type multi-scan
_exptl_crystal_colour colorless
_exptl_crystal_density_diffrn 1.510
_exptl_crystal_density_method 'not measured'
_exptl_crystal_description block
_exptl_crystal_F_000 920
_exptl_crystal_size_max 0.23
_exptl_crystal_size_mid 0.21
_exptl_crystal_size_min 0.15
_refine_diff_density_max 0.600
_refine_diff_density_min -0.554
_refine_diff_density_rms 0.055
_refine_ls_extinction_method none
_refine_ls_goodness_of_fit_ref 1.029
_refine_ls_hydrogen_treatment constr
_refine_ls_matrix_type full
_refine_ls_number_parameters 262
_refine_ls_number_reflns 3479
_refine_ls_number_restraints 0
_refine_ls_restrained_S_all 1.029
_refine_ls_R_factor_all 0.0418
_refine_ls_R_factor_gt 0.0314
_refine_ls_shift/su_max 0.000
_refine_ls_shift/su_mean 0.000
_refine_ls_structure_factor_coef Fsqd
_refine_ls_weighting_details 'calc w=1/[\s^2^(Fo^2^)+(0.0341P)^2^+1.5033P] where P=(Fo^2^+2Fc^2^)/3'
_refine_ls_weighting_scheme calc
_refine_ls_wR_factor_gt 0.0724
_refine_ls_wR_factor_ref 0.0774
_reflns_number_gt 2892
_reflns_number_total 3479
_reflns_threshold_expression >2sigma(I)
_cod_data_source_file jo501282h_si_001.cif
_cod_data_source_block z
_cod_depositor_comments
;
The following automatic conversions were performed:

'_symmetry_cell_setting' value 'Monoclinic' changed to 'monoclinic'
according to
/usr/data/users/saulius/crontab/automatic-downloads/rss-feeds/ACS/lib/dictionaries/cif_core.dic
dictionary named 'cif_core.dic' version 2.4.2 from 2011-04-26.

Automatic conversion script
Id: cif_fix_values 2281 2013-09-26 08:29:07Z andrius 

 Adding full bibliography for 4029866.cif.
;
_cod_original_sg_symbol_H-M P2(1)/c
_cod_database_code 4029866

loop_
_symmetry_equiv_pos_as_xyz
'x, y, z'
'-x, y+1/2, -z+1/2'
'-x, -y, -z'
'x, -y-1/2, z-1/2'

loop_
_atom_site_label
_atom_site_type_symbol
_atom_site_fract_x
_atom_site_fract_y
_atom_site_fract_z
_atom_site_U_iso_or_equiv
_atom_site_adp_type
_atom_site_occupancy
_atom_site_symmetry_multiplicity
_atom_site_calc_flag
_atom_site_refinement_flags
Br1 Br 0.21446(4) 0.490670(13) 0.43779(3) 0.04036(11) Uani 1 1 d .
O1 O -0.1948(2) 0.56868(8) -0.08118(17) 0.0321(4) Uani 1 1 d .
O3 O 0.09061(19) 0.71944(8) -0.03108(15) 0.0274(4) Uani 1 1 d .
O2 O 0.1222(2) 0.78640(8) 0.12877(17) 0.0353(4) Uani 1 1 d .
C7 C -0.2271(3) 0.69261(10) -0.0155(2) 0.0229(5) Uani 1 1 d .
H7A H -0.1834 0.6819 -0.0890 0.028 Uiso 1 1 calc R
C12 C 0.1218(3) 0.55855(11) 0.3379(2) 0.0279(6) Uani 1 1 d .
C16 C -0.2634(3) 0.57787(11) 0.0015(2) 0.0242(5) Uani 1 1 d .
C14 C 0.0865(3) 0.61590(11) 0.1480(2) 0.0237(5) Uani 1 1 d .
H14A H 0.1091 0.6221 0.0683 0.028 Uiso 1 1 calc R
N1 N -0.1681(2) 0.75434(9) 0.16868(19) 0.0262(5) Uani 1 1 d .
H1A H -0.1492 0.7598 0.2513 0.031 Uiso 1 1 calc R
C23 C 0.0516(3) 0.74438(11) 0.0684(2) 0.0245(5) Uani 1 1 d .
C8 C -0.0878(3) 0.71041(10) 0.1041(2) 0.0219(5) Uani 1 1 d .
C17 C -0.2822(3) 0.52802(11) 0.0898(2) 0.0247(5) Uani 1 1 d .
C9 C -0.0133(3) 0.65700(10) 0.1887(2) 0.0212(5) Uani 1 1 d .
C10 C -0.0448(3) 0.64724(11) 0.3054(2) 0.0276(6) Uani 1 1 d .
H10A H -0.1140 0.6744 0.3337 0.033 Uiso 1 1 calc R
C15 C -0.3326(3) 0.64079(11) 0.0133(2) 0.0252(5) Uani 1 1 d .
H15A H -0.3437 0.6460 0.1007 0.030 Uiso 1 1 calc R
H15B H -0.4417 0.6437 -0.0462 0.030 Uiso 1 1 calc R
C13 C 0.1527(3) 0.56654(11) 0.2214(2) 0.0261(5) Uani 1 1 d .
H13A H 0.2188 0.5384 0.1923 0.031 Uiso 1 1 calc R
C6 C -0.3197(3) 0.75219(11) -0.0389(2) 0.0254(5) Uani 1 1 d .
C4 C -0.5009(3) 0.83074(13) -0.1399(3) 0.0368(7) Uani 1 1 d .
H4A H -0.5756 0.8469 -0.2131 0.044 Uiso 1 1 calc R
C24 C 0.2399(3) 0.74172(14) -0.0544(3) 0.0367(7) Uani 1 1 d .
H24A H 0.2580 0.7211 -0.1291 0.055 Uiso 1 1 calc R
H24B H 0.3304 0.7333 0.0199 0.055 Uiso 1 1 calc R
H24C H 0.2316 0.7858 -0.0698 0.055 Uiso 1 1 calc R
C18 C -0.4009(3) 0.52892(12) 0.1550(2) 0.0301(6) Uani 1 1 d .
H18A H -0.4715 0.5629 0.1467 0.036 Uiso 1 1 calc R
C5 C -0.4299(3) 0.77393(12) -0.1462(3) 0.0303(6) Uani 1 1 d .
H5A H -0.4569 0.7508 -0.2226 0.036 Uiso 1 1 calc R
C21 C -0.1934(3) 0.43025(12) 0.1829(3) 0.0379(7) Uani 1 1 d .
H21A H -0.1214 0.3966 0.1933 0.045 Uiso 1 1 calc R
C22 C -0.1786(3) 0.47812(11) 0.1046(3) 0.0316(6) Uani 1 1 d .
H22A H -0.0972 0.4770 0.0605 0.038 Uiso 1 1 calc R
C20 C -0.3128(4) 0.43120(13) 0.2461(3) 0.0390(7) Uani 1 1 d .
H20A H -0.3236 0.3980 0.2993 0.047 Uiso 1 1 calc R
C1 C -0.2807(3) 0.78591(11) 0.0732(2) 0.0270(6) Uani 1 1 d .
C11 C 0.0234(3) 0.59843(11) 0.3809(2) 0.0308(6) Uani 1 1 d .
H11A H 0.0029 0.5924 0.4614 0.037 Uiso 1 1 calc R
C19 C -0.4165(3) 0.48043(12) 0.2319(3) 0.0356(6) Uani 1 1 d .
H19A H -0.4989 0.4810 0.2751 0.043 Uiso 1 1 calc R
C2 C -0.3530(3) 0.84199(12) 0.0809(3) 0.0345(6) Uani 1 1 d .
H2A H -0.3279 0.8647 0.1578 0.041 Uiso 1 1 calc R
C3 C -0.4628(3) 0.86354(12) -0.0276(3) 0.0388(7) Uani 1 1 d .
H3A H -0.5134 0.9019 -0.0247 0.047 Uiso 1 1 calc R

loop_
_atom_site_aniso_label
_atom_site_aniso_U_11
_atom_site_aniso_U_22
_atom_site_aniso_U_33
_atom_site_aniso_U_23
_atom_site_aniso_U_13
_atom_site_aniso_U_12
Br1 0.04776(19) 0.02978(16) 0.04038(17) 0.01265(12) 0.00625(13) 0.00618(13)
O1 0.0345(10) 0.0302(10) 0.0357(10) -0.0072(8) 0.0163(8) -0.0017(8)
O3 0.0246(9) 0.0314(10) 0.0297(9) 0.0009(7) 0.0132(7) -0.0028(7)
O2 0.0370(11) 0.0321(10) 0.0374(10) -0.0045(8) 0.0114(8) -0.0136(9)
C7 0.0218(12) 0.0222(13) 0.0254(12) 0.0001(10) 0.0072(10) 0.0008(10)
C12 0.0301(14) 0.0201(13) 0.0294(13) 0.0027(10) 0.0007(11) -0.0029(10)
C16 0.0176(12) 0.0244(13) 0.0286(13) -0.0074(10) 0.0030(10) -0.0036(10)
C14 0.0229(13) 0.0248(13) 0.0239(12) 0.0002(10) 0.0073(10) -0.0019(10)
N1 0.0337(12) 0.0233(11) 0.0240(10) -0.0007(8) 0.0121(9) 0.0062(9)
C23 0.0249(13) 0.0232(13) 0.0252(13) 0.0054(10) 0.0060(11) 0.0016(10)
C8 0.0237(13) 0.0186(12) 0.0250(12) -0.0015(9) 0.0094(10) -0.0006(10)
C17 0.0218(12) 0.0223(13) 0.0285(13) -0.0077(10) 0.0043(10) -0.0047(10)
C9 0.0210(12) 0.0183(12) 0.0234(12) -0.0014(9) 0.0042(10) -0.0046(9)
C10 0.0328(14) 0.0218(13) 0.0309(13) -0.0013(11) 0.0132(11) 0.0001(11)
C15 0.0211(12) 0.0248(13) 0.0307(13) -0.0026(10) 0.0086(10) -0.0002(10)
C13 0.0247(13) 0.0224(13) 0.0300(13) -0.0028(10) 0.0050(10) 0.0013(10)
C6 0.0206(12) 0.0242(13) 0.0352(14) 0.0056(11) 0.0140(11) -0.0006(10)
C4 0.0220(14) 0.0350(16) 0.0527(18) 0.0189(14) 0.0089(12) 0.0011(11)
C24 0.0241(14) 0.0506(18) 0.0399(16) 0.0038(13) 0.0165(12) -0.0054(12)
C18 0.0279(14) 0.0282(14) 0.0323(14) -0.0045(11) 0.0044(11) -0.0003(11)
C5 0.0218(13) 0.0342(15) 0.0360(14) 0.0075(12) 0.0095(11) -0.0033(11)
C21 0.0403(16) 0.0270(15) 0.0436(16) -0.0029(12) 0.0062(13) 0.0031(12)
C22 0.0305(14) 0.0265(15) 0.0379(15) -0.0079(11) 0.0091(12) -0.0022(11)
C20 0.0478(18) 0.0295(15) 0.0359(15) 0.0024(12) 0.0047(13) -0.0090(13)
C1 0.0255(13) 0.0220(13) 0.0363(14) 0.0046(11) 0.0133(11) 0.0002(10)
C11 0.0433(16) 0.0261(14) 0.0254(13) 0.0020(11) 0.0132(12) -0.0027(12)
C19 0.0365(15) 0.0373(16) 0.0335(15) -0.0003(12) 0.0101(12) -0.0059(12)
C2 0.0331(15) 0.0224(14) 0.0521(17) 0.0020(12) 0.0185(13) 0.0012(11)
C3 0.0303(15) 0.0199(14) 0.068(2) 0.0099(14) 0.0162(14) 0.0050(11)

loop_
_atom_type_symbol
_atom_type_description
_atom_type_scat_dispersion_real
_atom_type_scat_dispersion_imag
_atom_type_scat_source
C C 0.0033 0.0016 'International Tables Vol C Tables 4.2.6.8 and 6.1.1.4'
H H 0.0000 0.0000 'International Tables Vol C Tables 4.2.6.8 and 6.1.1.4'
N N 0.0061 0.0033 'International Tables Vol C Tables 4.2.6.8 and 6.1.1.4'
O O 0.0106 0.0060 'International Tables Vol C Tables 4.2.6.8 and 6.1.1.4'
Br Br -0.2901 2.4595 'International Tables Vol C Tables 4.2.6.8 and 6.1.1.4'

loop_
_geom_angle_atom_site_label_1
_geom_angle_atom_site_label_2
_geom_angle_atom_site_label_3
_geom_angle
C23 O3 C24 115.38(19)
C6 C7 C15 111.09(19)
C6 C7 C8 100.15(18)
C15 C7 C8 112.03(19)
C6 C7 H7A 111.0
C15 C7 H7A 111.0
C8 C7 H7A 111.0
C13 C12 C11 121.2(2)
C13 C12 Br1 118.46(19)
C11 C12 Br1 120.28(19)
O1 C16 C17 120.9(2)
O1 C16 C15 119.3(2)
C17 C16 C15 119.8(2)
C13 C14 C9 121.0(2)
C13 C14 H14A 119.5
C9 C14 H14A 119.5
C1 N1 C8 106.67(19)
C1 N1 H1A 126.7
C8 N1 H1A 126.7
O2 C23 O3 124.1(2)
O2 C23 C8 123.0(2)
O3 C23 C8 112.79(19)
N1 C8 C9 112.90(18)
N1 C8 C23 107.47(18)
C9 C8 C23 107.11(18)
N1 C8 C7 102.10(18)
C9 C8 C7 114.69(19)
C23 C8 C7 112.42(18)
C18 C17 C22 119.0(2)
C18 C17 C16 122.7(2)
C22 C17 C16 118.3(2)
C10 C9 C14 118.7(2)
C10 C9 C8 121.4(2)
C14 C9 C8 119.9(2)
C11 C10 C9 120.7(2)
C11 C10 H10A 119.6
C9 C10 H10A 119.6
C16 C15 C7 112.80(19)
C16 C15 H15A 109.0
C7 C15 H15A 109.0
C16 C15 H15B 109.0
C7 C15 H15B 109.0
H15A C15 H15B 107.8
C14 C13 C12 119.1(2)
C14 C13 H13A 120.5
C12 C13 H13A 120.5
C5 C6 C1 120.8(2)
C5 C6 C7 130.7(2)
C1 C6 C7 108.5(2)
C3 C4 C5 120.3(2)
C3 C4 H4A 119.9
C5 C4 H4A 119.9
O3 C24 H24A 109.5
O3 C24 H24B 109.5
H24A C24 H24B 109.5
O3 C24 H24C 109.5
H24A C24 H24C 109.5
H24B C24 H24C 109.5
C19 C18 C17 120.2(2)
C19 C18 H18A 119.9
C17 C18 H18A 119.9
C6 C5 C4 118.5(3)
C6 C5 H5A 120.8
C4 C5 H5A 120.8
C22 C21 C20 120.1(3)
C22 C21 H21A 120.0
C20 C21 H21A 120.0
C21 C22 C17 120.5(3)
C21 C22 H22A 119.7
C17 C22 H22A 119.7
C21 C20 C19 119.9(3)
C21 C20 H20A 120.0
C19 C20 H20A 120.0
C2 C1 C6 121.1(2)
C2 C1 N1 128.5(2)
C6 C1 N1 110.4(2)
C10 C11 C12 119.2(2)
C10 C11 H11A 120.4
C12 C11 H11A 120.4
C20 C19 C18 120.3(3)
C20 C19 H19A 119.8
C18 C19 H19A 119.8
C3 C2 C1 117.6(3)
C3 C2 H2A 121.2
C1 C2 H2A 121.2
C4 C3 C2 121.8(3)
C4 C3 H3A 119.1
C2 C3 H3A 119.1

loop_
_geom_bond_atom_site_label_1
_geom_bond_atom_site_label_2
_geom_bond_distance
Br1 C12 1.890(2)
O1 C16 1.219(3)
O3 C23 1.336(3)
O3 C24 1.457(3)
O2 C23 1.199(3)
C7 C6 1.515(3)
C7 C15 1.537(3)
C7 C8 1.568(3)
C7 H7A 1.0000
C12 C13 1.378(3)
C12 C11 1.382(4)
C16 C17 1.494(3)
C16 C15 1.521(3)
C14 C13 1.376(3)
C14 C9 1.396(3)
C14 H14A 0.9500
N1 C1 1.401(3)
N1 C8 1.470(3)
N1 H1A 0.8800
C23 C8 1.546(3)
C8 C9 1.522(3)
C17 C18 1.391(4)
C17 C22 1.392(4)
C9 C10 1.388(3)
C10 C11 1.382(3)
C10 H10A 0.9500
C15 H15A 0.9900
C15 H15B 0.9900
C13 H13A 0.9500
C6 C5 1.380(3)
C6 C1 1.392(3)
C4 C3 1.383(4)
C4 C5 1.396(4)
C4 H4A 0.9500
C24 H24A 0.9800
C24 H24B 0.9800
C24 H24C 0.9800
C18 C19 1.382(4)
C18 H18A 0.9500
C5 H5A 0.9500
C21 C22 1.380(4)
C21 C20 1.381(4)
C21 H21A 0.9500
C22 H22A 0.9500
C20 C19 1.382(4)
C20 H20A 0.9500
C1 C2 1.389(4)
C11 H11A 0.9500
C19 H19A 0.9500
C2 C3 1.386(4)
C2 H2A 0.9500
C3 H3A 0.9500

loop_
_geom_torsion_atom_site_label_1
_geom_torsion_atom_site_label_2
_geom_torsion_atom_site_label_3
_geom_torsion_atom_site_label_4
_geom_torsion
C24 O3 C23 O2 7.2(3)
C24 O3 C23 C8 -168.7(2)
C1 N1 C8 C9 -157.35(19)
C1 N1 C8 C23 84.8(2)
C1 N1 C8 C7 -33.7(2)
O2 C23 C8 N1 29.5(3)
O3 C23 C8 N1 -154.44(19)
O2 C23 C8 C9 -92.0(3)
O3 C23 C8 C9 84.0(2)
O2 C23 C8 C7 141.1(2)
O3 C23 C8 C7 -42.9(3)
C6 C7 C8 N1 32.3(2)
C15 C7 C8 N1 -85.5(2)
C6 C7 C8 C9 154.75(19)
C15 C7 C8 C9 36.9(3)
C6 C7 C8 C23 -82.6(2)
C15 C7 C8 C23 159.60(19)
O1 C16 C17 C18 -157.9(2)
C15 C16 C17 C18 21.2(3)
O1 C16 C17 C22 20.6(3)
C15 C16 C17 C22 -160.3(2)
C13 C14 C9 C10 0.1(3)
C13 C14 C9 C8 -178.7(2)
N1 C8 C9 C10 10.3(3)
C23 C8 C9 C10 128.4(2)
C7 C8 C9 C10 -106.1(2)
N1 C8 C9 C14 -171.0(2)
C23 C8 C9 C14 -52.9(3)
C7 C8 C9 C14 72.6(3)
C14 C9 C10 C11 1.1(4)
C8 C9 C10 C11 179.8(2)
O1 C16 C15 C7 -36.4(3)
C17 C16 C15 C7 144.5(2)
C6 C7 C15 C16 164.2(2)
C8 C7 C15 C16 -84.7(2)
C9 C14 C13 C12 -1.2(3)
C11 C12 C13 C14 1.2(4)
Br1 C12 C13 C14 -179.74(18)
C15 C7 C6 C5 -80.7(3)
C8 C7 C6 C5 160.8(2)
C15 C7 C6 C1 97.5(2)
C8 C7 C6 C1 -21.0(2)
C22 C17 C18 C19 -0.8(4)
C16 C17 C18 C19 177.6(2)
C1 C6 C5 C4 0.4(4)
C7 C6 C5 C4 178.3(2)
C3 C4 C5 C6 -1.2(4)
C20 C21 C22 C17 0.8(4)
C18 C17 C22 C21 -0.1(4)
C16 C17 C22 C21 -178.6(2)
C22 C21 C20 C19 -0.6(4)
C5 C6 C1 C2 0.8(4)
C7 C6 C1 C2 -177.6(2)
C5 C6 C1 N1 179.4(2)
C7 C6 C1 N1 1.0(3)
C8 N1 C1 C2 -160.0(2)
C8 N1 C1 C6 21.5(3)
C9 C10 C11 C12 -1.1(4)
C13 C12 C11 C10 -0.1(4)
Br1 C12 C11 C10 -179.10(19)
C21 C20 C19 C18 -0.3(4)
C17 C18 C19 C20 1.0(4)
C6 C1 C2 C3 -1.1(4)
N1 C1 C2 C3 -179.4(2)
C5 C4 C3 C2 0.8(4)
C1 C2 C3 C4 0.3(4)
